data_1512929
loop_
_publ_author_name
'Timothy J. Boyle'
'Leigh Anna M. Ottley'
'Todd M. Alam'
'Mark A. Rodriguez'
'Pin Yang'
'Sarah K. Mcintyre'

_publ_section_title
;
 Structural characterization of methanol substituted lanthanum halides
;
_journal_issue 7
_journal_name_full Polyhedron
_journal_page_first 1784
_journal_page_last 1795
_journal_paper_doi 10.1016/j.poly.2010.02.027
_journal_volume 29
_journal_year 2010
_chemical_formula_sum 'C10 H40 I3 La O10'
_chemical_formula_weight 840.03
_chemical_name_systematic
; 
 ? 
;
_space_group_IT_number 14
_symmetry_cell_setting monoclinic
_symmetry_space_group_name_Hall '-P 2ybc'
_symmetry_space_group_name_H-M 'P 1 21/c 1'
_atom_sites_solution_hydrogens geom
_atom_sites_solution_primary direct
_atom_sites_solution_secondary difmap
_audit_creation_method SHELXL-97
_cell_angle_alpha 90.00
_cell_angle_beta 93.625(2)
_cell_angle_gamma 90.00
_cell_formula_units_Z 4
_cell_length_a 15.941(3)
_cell_length_b 8.5737(14)
_cell_length_c 20.140(3)
_cell_measurement_temperature 173(2)
_cell_volume 2747.1(8)
_computing_cell_refinement 'Bruker SMART'
_computing_data_collection 'Bruker SMART'
_computing_data_reduction 'Bruker SAINT'
_computing_molecular_graphics 'Bruker SHELXTL'
_computing_publication_material 'Bruker SHELXTL'
_computing_structure_refinement 'SHELXL-97 (Sheldrick, 1997)'
_computing_structure_solution 'SHELXS-97 (Sheldrick, 1990)'
_diffrn_ambient_temperature 173(2)
_diffrn_measured_fraction_theta_full 0.998
_diffrn_measured_fraction_theta_max 0.998
_diffrn_measurement_device_type 'CCD area detector'
_diffrn_measurement_method 'phi and omega scans'
_diffrn_radiation_monochromator graphite
_diffrn_radiation_source 'fine-focus sealed tube'
_diffrn_radiation_type MoK\a
_diffrn_radiation_wavelength 0.71073
_diffrn_reflns_av_R_equivalents 0.0185
_diffrn_reflns_av_sigmaI/netI 0.0150
_diffrn_reflns_limit_h_max 17
_diffrn_reflns_limit_h_min -17
_diffrn_reflns_limit_k_max 9
_diffrn_reflns_limit_k_min -9
_diffrn_reflns_limit_l_max 22
_diffrn_reflns_limit_l_min -22
_diffrn_reflns_number 16076
_diffrn_reflns_theta_full 23.27
_diffrn_reflns_theta_max 23.27
_diffrn_reflns_theta_min 1.28
_exptl_absorpt_coefficient_mu 4.959
_exptl_absorpt_correction_type none
_exptl_crystal_colour colorless
_exptl_crystal_density_diffrn 2.031
_exptl_crystal_density_meas ?
_exptl_crystal_density_method 'not measured'
_exptl_crystal_description Irregular
_exptl_crystal_F_000 1584
_exptl_crystal_size_max 0.40
_exptl_crystal_size_mid 0.20
_exptl_crystal_size_min 0.20
_refine_diff_density_max 0.837
_refine_diff_density_min -0.318
_refine_diff_density_rms 0.098
_refine_ls_extinction_method none
_refine_ls_goodness_of_fit_ref 1.184
_refine_ls_hydrogen_treatment mixed
_refine_ls_matrix_type full
_refine_ls_number_parameters 264
_refine_ls_number_reflns 3947
_refine_ls_number_restraints 0
_refine_ls_restrained_S_all 1.184
_refine_ls_R_factor_all 0.0210
_refine_ls_R_factor_gt 0.0187
_refine_ls_shift/su_max 0.003
_refine_ls_shift/su_mean 0.000
_refine_ls_structure_factor_coef Fsqd
_refine_ls_weighting_details 'calc w=1/[\s^2^(Fo^2^)+(0.0270P)^2^+3.2347P] where P=(Fo^2^+2Fc^2^)/3'
_refine_ls_weighting_scheme calc
_refine_ls_wR_factor_gt 0.0454
_refine_ls_wR_factor_ref 0.0552
_reflns_number_gt 3704
_reflns_number_total 3947
_reflns_threshold_expression >2sigma(I)
_cod_data_source_file 2010-1784.cif
_cod_data_source_block 9oc241s
_cod_depositor_comments
;
The following automatic conversions were performed:

'_symmetry_cell_setting' value 'Monoclinic' changed to 'monoclinic'
according to the built-in table from CIF Core dictionary named
'cif_core.dic' version 2.4.1 from 2010-06-29.

Automatic conversion script
Id: cif_fix_values 1891 2012-01-12 08:04:46Z andrius 

The following automatic conversions were performed:

'_exptl_crystal_density_meas' value 'not_measure' was changed to '?'
- the value is perceived as not measured.

Automatic conversion script
Id: cif_fix_values 3008 2015-01-20 13:52:24Z robertas 
;
_cod_original_cell_volume 2747.0(8)
_cod_original_sg_symbol_H-M P2(1)/c
_cod_database_code 1512929

loop_
_symmetry_equiv_pos_as_xyz
'x, y, z'
'-x, y+1/2, -z+1/2'
'-x, -y, -z'
'x, -y-1/2, z-1/2'

loop_
_atom_site_label
_atom_site_type_symbol
_atom_site_fract_x
_atom_site_fract_y
_atom_site_fract_z
_atom_site_U_iso_or_equiv
_atom_site_adp_type
_atom_site_occupancy
_atom_site_symmetry_multiplicity
_atom_site_calc_flag
_atom_site_refinement_flags
La1 La 0.233207(14) 0.76422(2) 0.374358(11) 0.02052(8) Uani 1 1 d .
I1 I 0.198013(17) 0.27982(3) 0.213020(14) 0.03196(9) Uani 1 1 d .
I3 I 0.961498(18) 0.75042(3) 0.100790(14) 0.03114(9) Uani 1 1 d .
I2 I 0.570894(18) 0.17035(4) 0.910889(15) 0.04126(10) Uani 1 1 d .
O6 O 0.09004(18) 0.6469(4) 0.38828(15) 0.0319(7) Uani 1 1 d .
O7 O 0.1782(2) 0.9674(4) 0.45406(15) 0.0341(8) Uani 1 1 d .
O9 O 0.2074(2) 0.6749(4) 0.25400(14) 0.0323(7) Uani 1 1 d .
O5 O 0.24457(19) 0.6403(3) 0.49151(14) 0.0322(7) Uani 1 1 d .
O8 O 0.12184(19) 0.9413(4) 0.31564(16) 0.0283(7) Uani 1 1 d .
O1 O 0.37551(18) 0.6662(3) 0.34031(15) 0.0333(7) Uani 1 1 d .
O3 O 0.35871(19) 0.8684(4) 0.44718(15) 0.0322(7) Uani 1 1 d .
O2 O 0.29736(19) 0.9893(4) 0.31056(15) 0.0317(7) Uani 1 1 d .
O4 O 0.2328(2) 0.4676(4) 0.36628(18) 0.0327(8) Uani 1 1 d .
C5 C 0.1901(3) 0.5428(6) 0.5274(2) 0.0423(11) Uani 1 1 d .
H5A H 0.1446 0.6060 0.5438 0.063 Uiso 1 1 calc R
H5B H 0.2222 0.4945 0.5651 0.063 Uiso 1 1 calc R
H5C H 0.1662 0.4613 0.4978 0.063 Uiso 1 1 calc R
C7 C 0.1858(3) 0.9887(6) 0.5251(2) 0.0445(12) Uani 1 1 d .
H7A H 0.1364 0.9441 0.5448 0.067 Uiso 1 1 calc R
H7B H 0.1893 1.1003 0.5354 0.067 Uiso 1 1 calc R
H7C H 0.2366 0.9361 0.5435 0.067 Uiso 1 1 calc R
C9 C 0.2129(3) 0.7525(5) 0.1911(2) 0.0405(12) Uani 1 1 d .
H9A H 0.2147 0.8655 0.1981 0.061 Uiso 1 1 calc R
H9B H 0.1637 0.7257 0.1617 0.061 Uiso 1 1 calc R
H9C H 0.2641 0.7189 0.1706 0.061 Uiso 1 1 calc R
C4 C 0.2906(3) 0.3603(5) 0.3994(2) 0.0398(11) Uani 1 1 d .
H4A H 0.3317 0.4184 0.4280 0.060 Uiso 1 1 calc R
H4B H 0.3199 0.3014 0.3662 0.060 Uiso 1 1 calc R
H4C H 0.2597 0.2881 0.4266 0.060 Uiso 1 1 calc R
C6 C 0.0130(3) 0.7093(6) 0.4098(2) 0.0416(11) Uani 1 1 d .
H6A H 0.0014 0.6639 0.4529 0.062 Uiso 1 1 calc R
H6B H -0.0331 0.6838 0.3770 0.062 Uiso 1 1 calc R
H6C H 0.0178 0.8228 0.4142 0.062 Uiso 1 1 calc R
C8 C 0.0525(3) 0.9071(5) 0.2684(2) 0.0370(11) Uani 1 1 d .
H8A H 0.0502 0.7946 0.2599 0.056 Uiso 1 1 calc R
H8B H 0.0602 0.9626 0.2267 0.056 Uiso 1 1 calc R
H8C H -0.0002 0.9410 0.2865 0.056 Uiso 1 1 calc R
C3 C 0.3899(3) 1.0202(5) 0.4616(3) 0.0531(14) Uani 1 1 d .
H3A H 0.4423 1.0362 0.4396 0.080 Uiso 1 1 calc R
H3B H 0.4008 1.0317 0.5098 0.080 Uiso 1 1 calc R
H3C H 0.3483 1.0978 0.4455 0.080 Uiso 1 1 calc R
C1 C 0.4010(3) 0.5743(6) 0.2854(2) 0.0403(11) Uani 1 1 d .
H1A H 0.3549 0.5048 0.2700 0.060 Uiso 1 1 calc R
H1B H 0.4504 0.5119 0.2997 0.060 Uiso 1 1 calc R
H1C H 0.4150 0.6434 0.2489 0.060 Uiso 1 1 calc R
O10 O 0.52267(19) 0.7295(4) 0.40792(18) 0.0440(8) Uani 1 1 d .
H10 H 0.5325 0.6356 0.4174 0.066 Uiso 1 1 calc R
C2 C 0.3796(3) 1.0166(6) 0.2869(2) 0.0438(12) Uani 1 1 d .
H2A H 0.4218 0.9608 0.3153 0.066 Uiso 1 1 calc R
H2B H 0.3918 1.1286 0.2883 0.066 Uiso 1 1 calc R
H2C H 0.3810 0.9791 0.2410 0.066 Uiso 1 1 calc R
C10 C 0.5870(4) 0.7882(7) 0.3701(3) 0.0645(16) Uani 1 1 d .
H10A H 0.5857 0.9025 0.3707 0.097 Uiso 1 1 calc R
H10B H 0.5785 0.7512 0.3241 0.097 Uiso 1 1 calc R
H10C H 0.6416 0.7518 0.3892 0.097 Uiso 1 1 calc R
H1W H 0.420(3) 0.699(6) 0.366(3) 0.054(16) Uiso 1 1 d .
H6W H 0.289(3) 0.658(6) 0.514(3) 0.060(17) Uiso 1 1 d .
H4W H 0.149(3) 1.019(5) 0.442(2) 0.028(15) Uiso 1 1 d .
H2W H 0.386(3) 0.818(6) 0.467(3) 0.041(16) Uiso 1 1 d .
H3W H 0.270(3) 1.040(6) 0.293(2) 0.042(17) Uiso 1 1 d .
H5W H 0.092(3) 0.565(6) 0.393(2) 0.041(17) Uiso 1 1 d .
H7W H 0.204(3) 0.592(6) 0.251(2) 0.043(17) Uiso 1 1 d .
H9W H 0.122(3) 1.009(6) 0.326(3) 0.038(19) Uiso 1 1 d .
H8W H 0.220(3) 0.431(6) 0.341(2) 0.038(19) Uiso 1 1 d .

loop_
_atom_site_aniso_label
_atom_site_aniso_U_11
_atom_site_aniso_U_22
_atom_site_aniso_U_33
_atom_site_aniso_U_23
_atom_site_aniso_U_13
_atom_site_aniso_U_12
La1 0.02147(14) 0.01857(13) 0.02110(14) 0.00055(9) -0.00206(10) 0.00080(9)
I1 0.03372(17) 0.02847(16) 0.03308(17) -0.00097(11) -0.00266(12) 0.00107(12)
I3 0.03216(17) 0.02722(16) 0.03388(17) 0.00128(11) 0.00084(12) -0.00402(11)
I2 0.03593(17) 0.0475(2) 0.03922(18) -0.01297(14) -0.00672(13) -0.00112(14)
O6 0.0281(17) 0.0259(18) 0.0414(18) 0.0044(14) 0.0014(13) -0.0001(14)
O7 0.0395(19) 0.0331(18) 0.0289(17) -0.0040(14) -0.0045(14) 0.0134(16)
O9 0.0449(19) 0.0261(18) 0.0254(16) -0.0004(14) -0.0016(13) 0.0036(15)
O5 0.0350(17) 0.0335(17) 0.0273(16) 0.0054(13) -0.0057(14) -0.0055(14)
O8 0.0301(17) 0.0227(18) 0.0308(17) -0.0025(14) -0.0088(12) 0.0011(13)
O1 0.0269(16) 0.0333(17) 0.0395(17) -0.0069(14) -0.0006(14) 0.0025(13)
O3 0.0319(17) 0.0289(17) 0.0341(18) 0.0019(14) -0.0102(14) -0.0003(14)
O2 0.0296(17) 0.0302(17) 0.0351(18) 0.0090(14) 0.0010(14) 0.0011(14)
O4 0.0405(19) 0.0222(17) 0.035(2) -0.0005(15) -0.0044(16) 0.0041(13)
C5 0.047(3) 0.045(3) 0.033(3) 0.007(2) -0.001(2) -0.009(2)
C7 0.061(3) 0.049(3) 0.024(2) -0.007(2) 0.003(2) 0.012(2)
C9 0.052(3) 0.046(3) 0.023(2) 0.0016(19) -0.001(2) -0.001(2)
C4 0.045(3) 0.030(2) 0.044(3) 0.007(2) -0.001(2) 0.015(2)
C6 0.029(2) 0.050(3) 0.047(3) 0.002(2) 0.009(2) -0.001(2)
C8 0.033(2) 0.038(3) 0.039(3) -0.001(2) -0.011(2) 0.003(2)
C3 0.059(3) 0.028(3) 0.068(3) 0.004(2) -0.030(3) -0.008(2)
C1 0.035(3) 0.043(3) 0.042(3) -0.006(2) 0.003(2) 0.007(2)
O10 0.0307(18) 0.048(2) 0.053(2) -0.0041(16) 0.0034(15) 0.0021(15)
C2 0.038(3) 0.038(3) 0.057(3) 0.012(2) 0.010(2) -0.004(2)
C10 0.049(3) 0.077(4) 0.070(4) -0.023(3) 0.019(3) -0.013(3)

loop_
_atom_type_symbol
_atom_type_description
_atom_type_scat_dispersion_real
_atom_type_scat_dispersion_imag
_atom_type_scat_source
C C 0.0033 0.0016 'International Tables Vol C Tables 4.2.6.8 and 6.1.1.4'
H H 0.0000 0.0000 'International Tables Vol C Tables 4.2.6.8 and 6.1.1.4'
O O 0.0106 0.0060 'International Tables Vol C Tables 4.2.6.8 and 6.1.1.4'
I I -0.4742 1.8119 'International Tables Vol C Tables 4.2.6.8 and 6.1.1.4'
La La -0.2871 2.4523 'International Tables Vol C Tables 4.2.6.8 and 6.1.1.4'

loop_
_geom_angle_atom_site_label_1
_geom_angle_atom_site_label_2
_geom_angle_atom_site_label_3
_geom_angle
O6 La1 O4 67.10(11)
O6 La1 O9 83.87(10)
O4 La1 O9 68.91(11)
O6 La1 O1 136.31(10)
O4 La1 O1 69.72(10)
O9 La1 O1 74.85(10)
O6 La1 O7 81.60(10)
O4 La1 O7 136.00(11)
O9 La1 O7 139.37(10)
O1 La1 O7 137.50(10)
O6 La1 O3 138.82(10)
O4 La1 O3 112.51(11)
O9 La1 O3 136.15(10)
O1 La1 O3 66.06(10)
O7 La1 O3 71.95(10)
O6 La1 O2 138.29(10)
O4 La1 O2 135.89(11)
O9 La1 O2 78.19(10)
O1 La1 O2 73.98(10)
O7 La1 O2 88.01(10)
O3 La1 O2 72.74(10)
O6 La1 O8 71.54(11)
O4 La1 O8 124.19(11)
O9 La1 O8 71.00(11)
O1 La1 O8 132.16(10)
O7 La1 O8 68.42(11)
O3 La1 O8 123.30(11)
O2 La1 O8 67.08(10)
O6 La1 O5 75.31(10)
O4 La1 O5 69.37(10)
O9 La1 O5 137.92(10)
O1 La1 O5 95.61(10)
O7 La1 O5 73.40(10)
O3 La1 O5 67.29(10)
O2 La1 O5 139.40(10)
O8 La1 O5 132.10(10)
C6 O6 La1 133.1(3)
C6 O6 H5W 111(4)
La1 O6 H5W 112(4)
C7 O7 La1 134.3(3)
C7 O7 H4W 107(4)
La1 O7 H4W 118(4)
C9 O9 La1 133.1(3)
C9 O9 H7W 114(4)
La1 O9 H7W 112(4)
C5 O5 La1 133.7(3)
C5 O5 H6W 111(4)
La1 O5 H6W 116(4)
C8 O8 La1 131.5(3)
C8 O8 H9W 114(5)
La1 O8 H9W 114(5)
C1 O1 La1 133.3(2)
C1 O1 H1W 111(3)
La1 O1 H1W 115(3)
C3 O3 La1 133.5(3)
C3 O3 H2W 104(4)
La1 O3 H2W 122(4)
C2 O2 La1 133.4(3)
C2 O2 H3W 107(4)
La1 O2 H3W 118(4)
C4 O4 La1 127.6(3)
C4 O4 H8W 103(5)
La1 O4 H8W 123(5)
O5 C5 H5A 109.5
O5 C5 H5B 109.5
H5A C5 H5B 109.5
O5 C5 H5C 109.5
H5A C5 H5C 109.5
H5B C5 H5C 109.5
O7 C7 H7A 109.5
O7 C7 H7B 109.5
H7A C7 H7B 109.5
O7 C7 H7C 109.5
H7A C7 H7C 109.5
H7B C7 H7C 109.5
O9 C9 H9A 109.5
O9 C9 H9B 109.5
H9A C9 H9B 109.5
O9 C9 H9C 109.5
H9A C9 H9C 109.5
H9B C9 H9C 109.5
O4 C4 H4A 109.5
O4 C4 H4B 109.5
H4A C4 H4B 109.5
O4 C4 H4C 109.5
H4A C4 H4C 109.5
H4B C4 H4C 109.5
O6 C6 H6A 109.5
O6 C6 H6B 109.5
H6A C6 H6B 109.5
O6 C6 H6C 109.5
H6A C6 H6C 109.5
H6B C6 H6C 109.5
O8 C8 H8A 109.5
O8 C8 H8B 109.5
H8A C8 H8B 109.5
O8 C8 H8C 109.5
H8A C8 H8C 109.5
H8B C8 H8C 109.5
O3 C3 H3A 109.5
O3 C3 H3B 109.5
H3A C3 H3B 109.5
O3 C3 H3C 109.5
H3A C3 H3C 109.5
H3B C3 H3C 109.5
O1 C1 H1A 109.5
O1 C1 H1B 109.5
H1A C1 H1B 109.5
O1 C1 H1C 109.5
H1A C1 H1C 109.5
H1B C1 H1C 109.5
C10 O10 H10 109.5
O2 C2 H2A 109.5
O2 C2 H2B 109.5
H2A C2 H2B 109.5
O2 C2 H2C 109.5
H2A C2 H2C 109.5
H2B C2 H2C 109.5
O10 C10 H10A 109.5
O10 C10 H10B 109.5
H10A C10 H10B 109.5
O10 C10 H10C 109.5
H10A C10 H10C 109.5
H10B C10 H10C 109.5

loop_
_geom_bond_atom_site_label_1
_geom_bond_atom_site_label_2
_geom_bond_distance
La1 O6 2.526(3)
La1 O4 2.549(3)
La1 O9 2.551(3)
La1 O1 2.553(3)
La1 O7 2.561(3)
La1 O3 2.565(3)
La1 O2 2.566(3)
La1 O8 2.567(3)
La1 O5 2.584(3)
O6 C6 1.432(5)
O6 H5W 0.71(5)
O7 C7 1.440(5)
O7 H4W 0.68(4)
O9 C9 1.439(5)
O9 H7W 0.72(5)
O5 C5 1.433(5)
O5 H6W 0.84(5)
O8 C8 1.442(5)
O8 H9W 0.62(5)
O1 C1 1.438(5)
O1 H1W 0.90(6)
O3 C3 1.417(5)
O3 H2W 0.72(5)
O2 C2 1.441(5)
O2 H3W 0.69(5)
O4 C4 1.436(5)
O4 H8W 0.62(5)
C5 H5A 0.9800
C5 H5B 0.9800
C5 H5C 0.9800
C7 H7A 0.9800
C7 H7B 0.9800
C7 H7C 0.9800
C9 H9A 0.9800
C9 H9B 0.9800
C9 H9C 0.9800
C4 H4A 0.9800
C4 H4B 0.9800
C4 H4C 0.9800
C6 H6A 0.9800
C6 H6B 0.9800
C6 H6C 0.9800
C8 H8A 0.9800
C8 H8B 0.9800
C8 H8C 0.9800
C3 H3A 0.9800
C3 H3B 0.9800
C3 H3C 0.9800
C1 H1A 0.9800
C1 H1B 0.9800
C1 H1C 0.9800
O10 C10 1.408(6)
O10 H10 0.8400
C2 H2A 0.9800
C2 H2B 0.9800
C2 H2C 0.9800
C10 H10A 0.9800
C10 H10B 0.9800
C10 H10C 0.9800
